data_4115554
loop_
_publ_author_name
'Yan Li'
'Jie-Sheng Huang'
'Zhong-Yuan Zhou'
'Chi-Ming Che'

_publ_section_title
;
 Isolation and X-ray Crystal Structure of an Unusual Biscarbene Metal
 Complex and Its Reactivity toward Cyclopropanation and Allylic C-H
 Insertion of Unfunctionalized Alkenes
;
_journal_name_full 'Journal of the American Chemical Society'
_journal_page_first 4843
_journal_page_last 4844
_journal_paper_doi 10.1021/ja003184q
_journal_volume 123
_journal_year 2001
_chemical_formula_sum 'C45 H12 F20 N4 O3 Os'
_chemical_formula_weight 1226.79
_chemical_name_systematic
; 
 ? 
;
_space_group_IT_number 14
_symmetry_cell_setting monoclinic
_symmetry_space_group_name_Hall '-P 2ybc'
_symmetry_space_group_name_H-M 'P 1 21/c 1'
_atom_sites_solution_hydrogens geom
_atom_sites_solution_primary direct
_atom_sites_solution_secondary difmap
_audit_creation_method SHELXL-97
_cell_angle_alpha 90.00
_cell_angle_beta 114.013(5)
_cell_angle_gamma 90.00
_cell_formula_units_Z 2
_cell_length_a 14.507(3)
_cell_length_b 13.088(2)
_cell_length_c 12.321(3)
_cell_measurement_reflns_used 'Bruker CCD'
_cell_measurement_temperature 294(2)
_cell_measurement_theta_max 27.5
_cell_measurement_theta_min 1
_cell_volume 2136.9(8)
_computing_cell_refinement 'Bruker SMART'
_computing_data_collection 'Bruker SMART'
_computing_data_reduction 'Bruker SHELXTL'
_computing_molecular_graphics 'Bruker SHELXTL'
_computing_publication_material 'Bruker SHELXTL'
_computing_structure_refinement 'SHELXL-97 (Sheldrick, 1997)'
_computing_structure_solution 'SHELXS-97 (Sheldrick, 1990)'
_diffrn_ambient_temperature 294(2)
_diffrn_measured_fraction_theta_full 0.976
_diffrn_measured_fraction_theta_max 0.976
_diffrn_measurement_device_type 'CCD area detector'
_diffrn_measurement_method 'phi and omega scans'
_diffrn_radiation_monochromator graphite
_diffrn_radiation_source 'fine-focus sealed tube'
_diffrn_radiation_type MoK\a
_diffrn_radiation_wavelength 0.71073
_diffrn_reflns_av_R_equivalents 0.0525
_diffrn_reflns_av_sigmaI/netI 0.0559
_diffrn_reflns_limit_h_max 18
_diffrn_reflns_limit_h_min -14
_diffrn_reflns_limit_k_max 14
_diffrn_reflns_limit_k_min -17
_diffrn_reflns_limit_l_max 16
_diffrn_reflns_limit_l_min -15
_diffrn_reflns_number 13782
_diffrn_reflns_theta_full 27.59
_diffrn_reflns_theta_max 27.59
_diffrn_reflns_theta_min 2.19
_exptl_absorpt_coefficient_mu 3.12
_exptl_absorpt_correction_T_max 0.7882
_exptl_absorpt_correction_T_min 0.5739
_exptl_absorpt_correction_type SADABS(semi-empirical)
_exptl_crystal_colour red
_exptl_crystal_density_diffrn 1.907
_exptl_crystal_description plate
_exptl_crystal_F_000 1180
_exptl_crystal_size_max 0.20
_exptl_crystal_size_mid 0.16
_exptl_crystal_size_min 0.08
_refine_diff_density_max 1.17
_refine_diff_density_min -0.834
_refine_diff_density_rms 0.151
_refine_ls_extinction_coef 0.00000(16)
_refine_ls_extinction_expression Fc^*^=kFc[1+0.001xFc^2^\l^3^/sin(2\q)]^-1/4^
_refine_ls_extinction_method SHELXL
_refine_ls_goodness_of_fit_ref 0.748
_refine_ls_hydrogen_treatment mixed
_refine_ls_matrix_type full
_refine_ls_number_parameters 349
_refine_ls_number_reflns 4837
_refine_ls_number_restraints 1
_refine_ls_restrained_S_all 0.750
_refine_ls_R_factor_all 0.0615
_refine_ls_R_factor_gt 0.0366
_refine_ls_shift/su_max 0.013
_refine_ls_shift/su_mean 0.003
_refine_ls_structure_factor_coef Fsqd
_refine_ls_weighting_details 'calc w=1/[\s^2^(Fo^2^)+(0.1000P)^2^+0.0000P] where P=(Fo^2^+2Fc^2^)/3'
_refine_ls_weighting_scheme calc
_refine_ls_wR_factor_gt 0.0925
_refine_ls_wR_factor_ref 0.1132
_reflns_number_gt 3143
_reflns_number_total 4837
_reflns_threshold_expression >2sigma(I)
_cod_data_source_file ja003184q_4.cif
_cod_data_source_block complex_5.MeOH
_cod_original_cell_volume 2137.0(7)
_cod_database_code 4115554

loop_
_symmetry_equiv_pos_as_xyz
'x, y, z'
'-x, y+1/2, -z+1/2'
'-x, -y, -z'
'x, -y-1/2, z-1/2'

loop_
_atom_site_label
_atom_site_type_symbol
_atom_site_fract_x
_atom_site_fract_y
_atom_site_fract_z
_atom_site_U_iso_or_equiv
_atom_site_adp_type
_atom_site_occupancy
_atom_site_symmetry_multiplicity
_atom_site_calc_flag
_atom_site_refinement_flags
Os1 Os 0.5000 1.0000 1.0000 0.02398(3) Uani 1 2 d S
O1 O 0.45751(15) 0.90205(14) 1.06362(17) 0.0395(6) Uani 1 1 d .
F1 F 0.81542(14) 0.92040(14) 0.88352(17) 0.0643(6) Uani 1 1 d .
F2 F 0.97061(14) 0.81278(18) 0.87410(18) 0.0762(7) Uani 1 1 d .
F3 F 1.03009(17) 0.63754(19) 0.9974(2) 0.0738(7) Uani 1 1 d .
F4 F 0.93919(15) 0.57113(14) 1.1374(2) 0.0681(7) Uani 1 1 d .
F5 F 0.78334(14) 0.67954(14) 1.14863(16) 0.0551(6) Uani 1 1 d .
F6 F 0.28577(19) 1.00712(11) 0.5099(2) 0.0533(7) Uani 1 1 d .
F7 F 0.18051(17) 0.92479(16) 0.29512(16) 0.0708(7) Uani 1 1 d .
F8 F 0.13491(17) 0.72309(17) 0.27488(17) 0.0736(7) Uani 1 1 d .
F9 F 0.19443(17) 0.60523(14) 0.4723(2) 0.0728(8) Uani 1 1 d .
F10 F 0.29833(16) 0.68684(13) 0.68745(17) 0.0584(6) Uani 1 1 d .
N1 N 0.52579(16) 0.89528(16) 0.89144(19) 0.0314(6) Uani 1 1 d .
N2 N 0.35497(18) 1.01892(16) 0.8756(2) 0.0300(6) Uani 1 1 d .
C1 C 0.70444(19) 0.8593(2) 1.0144(2) 0.0322(7) Uani 1 1 d .
C2 C 0.6166(2) 0.8469(2) 0.9139(2) 0.0363(8) Uani 1 1 d .
C3 C 0.6017(2) 0.7797(3) 0.8145(3) 0.0533(10) Uani 1 1 d .
H3 H 0.6453(19) 0.738(2) 0.807(2) 0.029(7) Uiso 1 1 d .
C4 C 0.5055(2) 0.7887(3) 0.7356(3) 0.0499(9) Uani 1 1 d .
H4A H 0.4757 0.7535 0.6641 0.060 Uiso 1 1 calc R
C5 C 0.4569(2) 0.8624(2) 0.7813(2) 0.0364(8) Uani 1 1 d .
C6 C 0.3573(2) 0.8958(2) 0.7256(2) 0.0345(8) Uani 1 1 d .
C7 C 0.3101(2) 0.9683(2) 0.7677(2) 0.0326(7) Uani 1 1 d .
C8 C 0.2062(2) 1.00022(18) 0.7107(3) 0.0372(8) Uani 1 1 d .
H8A H 0.1595 0.9783 0.6370 0.045 Uiso 1 1 calc R
C9 C 0.1887(2) 1.0678(2) 0.7833(3) 0.0374(8) Uani 1 1 d .
H9 H 0.1242(19) 1.0998(18) 0.778(2) 0.024(7) Uiso 1 1 d .
C10 C 0.2812(2) 1.0799(2) 0.8865(2) 0.0331(7) Uani 1 1 d .
C11 C 0.7946(2) 0.8027(2) 1.0167(2) 0.0354(8) Uani 1 1 d .
C12 C 0.8442(2) 0.8346(2) 0.9480(3) 0.0449(9) Uani 1 1 d .
C13 C 0.9241(2) 0.7815(3) 0.9419(3) 0.0483(9) Uani 1 1 d .
C14 C 0.9551(2) 0.6918(3) 1.0058(3) 0.0477(10) Uani 1 1 d .
C15 C 0.9084(2) 0.6593(2) 1.0762(3) 0.0443(9) Uani 1 1 d .
C16 C 0.8281(2) 0.7137(2) 1.0799(3) 0.0402(8) Uani 1 1 d .
C17 C 0.2951(2) 0.8492(2) 0.6054(2) 0.0339(7) Uani 1 1 d .
C18 C 0.2638(2) 0.9072(2) 0.5035(3) 0.0402(8) Uani 1 1 d .
C19 C 0.2099(3) 0.8665(3) 0.3919(3) 0.0496(10) Uani 1 1 d .
C20 C 0.1874(2) 0.7640(3) 0.3826(3) 0.0473(9) Uani 1 1 d .
C21 C 0.2176(2) 0.7042(2) 0.4818(3) 0.0452(9) Uani 1 1 d .
C22 C 0.2701(2) 0.7470(2) 0.5918(2) 0.0396(8) Uani 1 1 d .
O2 O 0.4867(2) 0.8811(3) 0.4643(3) 0.1213(16) Uani 1 1 d D
C23 C 0.4556(4) 0.9672(4) 0.3901(5) 0.127(2) Uani 1 1 d D

loop_
_atom_site_aniso_label
_atom_site_aniso_U_11
_atom_site_aniso_U_22
_atom_site_aniso_U_33
_atom_site_aniso_U_23
_atom_site_aniso_U_13
_atom_site_aniso_U_12
Os1 0.02464(6) 0.02169(7) 0.02385(5) -0.00122(5) 0.00805(4) 0.00172(6)
O1 0.0488(10) 0.0253(9) 0.0451(9) 0.0054(8) 0.0197(8) 0.0000(8)
F1 0.0714(10) 0.0594(11) 0.0713(10) 0.0266(9) 0.0385(8) 0.0234(10)
F2 0.0616(9) 0.1059(16) 0.0810(10) 0.0272(11) 0.0492(8) 0.0231(11)
F3 0.0527(8) 0.0880(16) 0.0865(12) 0.0094(11) 0.0343(8) 0.0351(11)
F4 0.0658(11) 0.0516(11) 0.0864(13) 0.0190(9) 0.0306(10) 0.0253(10)
F5 0.0534(9) 0.0543(11) 0.0640(10) 0.0111(9) 0.0305(7) 0.0086(9)
F6 0.0684(12) 0.0416(11) 0.0461(10) 0.0022(7) 0.0193(9) -0.0011(8)
F7 0.0902(13) 0.0788(14) 0.0347(9) 0.0049(9) 0.0166(9) 0.0185(12)
F8 0.0665(12) 0.0891(14) 0.0452(10) -0.0322(10) 0.0020(9) -0.0043(12)
F9 0.0808(14) 0.0454(11) 0.0820(13) -0.0256(10) 0.0227(11) -0.0203(10)
F10 0.0728(11) 0.0447(10) 0.0537(10) 0.0031(8) 0.0218(8) -0.0026(10)
N1 0.0286(10) 0.0274(11) 0.0360(10) -0.0057(9) 0.0108(8) 0.0044(9)
N2 0.0277(10) 0.0319(12) 0.0278(10) -0.0043(8) 0.0085(8) 0.0026(9)
C1 0.0256(11) 0.0313(13) 0.0382(12) -0.0008(11) 0.0113(9) 0.0087(11)
C2 0.0333(13) 0.0346(14) 0.0379(13) -0.0075(11) 0.0114(10) 0.0064(12)
C3 0.0451(16) 0.0567(18) 0.0510(16) -0.0219(14) 0.0123(13) 0.0158(15)
C4 0.0429(16) 0.0537(16) 0.0442(15) -0.0174(13) 0.0085(13) 0.0073(14)
C5 0.0345(13) 0.0335(14) 0.0386(13) -0.0134(11) 0.0124(10) 0.0003(12)
C6 0.0329(13) 0.0366(15) 0.0284(12) -0.0049(11) 0.0068(10) 0.0017(12)
C7 0.0327(13) 0.0302(12) 0.0276(12) -0.0061(11) 0.0047(10) -0.0001(12)
C8 0.0293(13) 0.0371(16) 0.0366(14) -0.0043(12) 0.0047(11) -0.0009(12)
C9 0.0283(12) 0.0381(15) 0.0385(14) -0.0001(12) 0.0061(11) 0.0064(12)
C10 0.0321(12) 0.0321(14) 0.0336(12) -0.0001(11) 0.0119(10) 0.0047(11)
C11 0.0315(13) 0.0363(15) 0.0305(12) -0.0077(11) 0.0044(10) 0.0035(12)
C12 0.0447(15) 0.0449(17) 0.0436(14) 0.0048(13) 0.0163(12) 0.0092(14)
C13 0.0429(14) 0.0575(19) 0.0486(15) 0.0026(14) 0.0228(12) 0.0073(15)
C14 0.0323(14) 0.054(2) 0.0528(16) -0.0003(15) 0.0139(12) 0.0147(15)
C15 0.0385(14) 0.0406(16) 0.0479(15) 0.0040(13) 0.0114(12) 0.0131(13)
C16 0.0378(13) 0.0388(16) 0.0444(14) -0.0018(12) 0.0170(11) 0.0030(13)
C17 0.0314(12) 0.0365(14) 0.0316(12) -0.0096(11) 0.0108(9) 0.0022(12)
C18 0.0422(14) 0.0356(16) 0.0400(14) -0.0037(12) 0.0139(11) 0.0026(13)
C19 0.0459(16) 0.062(2) 0.0342(14) -0.0026(14) 0.0100(12) 0.0105(16)
C20 0.0433(16) 0.0527(19) 0.0400(14) -0.0172(14) 0.0109(12) -0.0040(15)
C21 0.0421(15) 0.0391(16) 0.0523(16) -0.0159(13) 0.0170(12) -0.0040(13)
C22 0.0404(14) 0.0396(16) 0.0370(13) -0.0044(12) 0.0139(11) 0.0017(13)
O2 0.0863(16) 0.201(5) 0.1053(16) 0.021(2) 0.0682(13) 0.0300(19)
C23 0.119(3) 0.163(4) 0.126(4) -0.041(4) 0.078(3) -0.079(3)

loop_
_atom_type_symbol
_atom_type_description
_atom_type_scat_dispersion_real
_atom_type_scat_dispersion_imag
_atom_type_scat_source
C C 0.0033 0.0016 'International Tables Vol C Tables 4.2.6.8 and 6.1.1.4'
H H 0.0000 0.0000 'International Tables Vol C Tables 4.2.6.8 and 6.1.1.4'
N N 0.0061 0.0033 'International Tables Vol C Tables 4.2.6.8 and 6.1.1.4'
O O 0.0106 0.0060 'International Tables Vol C Tables 4.2.6.8 and 6.1.1.4'
F F 0.0171 0.0103 'International Tables Vol C Tables 4.2.6.8 and 6.1.1.4'
Os Os -1.2165 7.6030 'International Tables Vol C Tables 4.2.6.8 and 6.1.1.4'

loop_
_geom_angle_atom_site_label_1
_geom_angle_atom_site_label_2
_geom_angle_atom_site_label_3
_geom_angle
_geom_angle_site_symmetry_1
_geom_angle_site_symmetry_3
O1 Os1 O1 180.00(8) 3_677 .
O1 Os1 N2 88.97(9) 3_677 3_677
O1 Os1 N2 91.03(9) . 3_677
O1 Os1 N2 91.03(9) 3_677 .
O1 Os1 N2 88.96(9) . .
N2 Os1 N2 180.000(1) 3_677 .
O1 Os1 N1 90.37(10) 3_677 .
O1 Os1 N1 89.63(10) . .
N2 Os1 N1 90.16(9) 3_677 .
N2 Os1 N1 89.84(9) . .
O1 Os1 N1 89.63(10) 3_677 3_677
O1 Os1 N1 90.37(10) . 3_677
N2 Os1 N1 89.84(9) 3_677 3_677
N2 Os1 N1 90.16(9) . 3_677
N1 Os1 N1 180.000(1) . 3_677
C2 N1 C5 107.6(2) . .
C2 N1 Os1 125.87(17) . .
C5 N1 Os1 126.53(18) . .
C10 N2 C7 106.8(2) . .
C10 N2 Os1 126.48(17) . .
C7 N2 Os1 126.6(2) . .
C2 C1 C10 127.2(3) . 3_677
C2 C1 C11 116.2(3) . .
C10 C1 C11 116.5(2) 3_677 .
C1 C2 N1 125.7(3) . .
C1 C2 C3 126.5(3) . .
N1 C2 C3 107.8(2) . .
C4 C3 C2 108.2(3) . .
C3 C4 C5 107.8(3) . .
N1 C5 C6 125.0(3) . .
N1 C5 C4 108.6(2) . .
C6 C5 C4 126.4(3) . .
C7 C6 C5 126.9(2) . .
C7 C6 C17 116.9(2) . .
C5 C6 C17 116.2(3) . .
N2 C7 C6 125.1(2) . .
N2 C7 C8 108.5(3) . .
C6 C7 C8 126.4(2) . .
C9 C8 C7 107.9(3) . .
C8 C9 C10 107.4(3) . .
N2 C10 C1 124.5(2) . 3_677
N2 C10 C9 109.3(2) . .
C1 C10 C9 126.2(3) 3_677 .
C16 C11 C12 116.8(3) . .
C16 C11 C1 122.4(3) . .
C12 C11 C1 120.6(3) . .
F1 C12 C13 117.1(3) . .
F1 C12 C11 120.2(3) . .
C13 C12 C11 122.7(3) . .
F2 C13 C12 122.0(3) . .
F2 C13 C14 119.1(3) . .
C12 C13 C14 118.8(3) . .
F3 C14 C15 120.8(3) . .
F3 C14 C13 119.5(3) . .
C15 C14 C13 119.7(3) . .
F4 C15 C14 118.9(3) . .
F4 C15 C16 121.0(3) . .
C14 C15 C16 120.1(3) . .
F5 C16 C11 119.4(3) . .
F5 C16 C15 118.8(3) . .
C11 C16 C15 121.9(3) . .
C18 C17 C22 116.9(2) . .
C18 C17 C6 121.0(3) . .
C22 C17 C6 122.1(2) . .
F6 C18 C17 120.1(3) . .
F6 C18 C19 117.4(3) . .
C17 C18 C19 122.5(3) . .
F7 C19 C20 120.4(3) . .
F7 C19 C18 121.0(3) . .
C20 C19 C18 118.6(3) . .
F8 C20 C21 120.2(3) . .
F8 C20 C19 119.5(3) . .
C21 C20 C19 120.4(3) . .
F9 C21 C20 120.1(3) . .
F9 C21 C22 120.2(3) . .
C20 C21 C22 119.7(3) . .
F10 C22 C21 118.5(3) . .
F10 C22 C17 119.6(2) . .
C21 C22 C17 121.9(3) . .

loop_
_geom_bond_atom_site_label_1
_geom_bond_atom_site_label_2
_geom_bond_distance
_geom_bond_site_symmetry_2
Os1 O1 1.741(2) 3_677
Os1 O1 1.741(2) .
Os1 N2 2.053(2) 3_677
Os1 N2 2.053(2) .
Os1 N1 2.053(2) .
Os1 N1 2.053(2) 3_677
F1 C12 1.340(4) .
F2 C13 1.333(4) .
F3 C14 1.338(4) .
F4 C15 1.351(4) .
F5 C16 1.337(4) .
F6 C18 1.340(3) .
F7 C19 1.332(4) .
F8 C20 1.343(4) .
F9 C21 1.331(4) .
F10 C22 1.335(3) .
N1 C2 1.384(4) .
N1 C5 1.386(3) .
N2 C10 1.385(4) .
N2 C7 1.388(4) .
C1 C2 1.378(3) .
C1 C10 1.400(4) 3_677
C1 C11 1.493(4) .
C2 C3 1.451(4) .
C3 C4 1.342(4) .
C4 C5 1.438(5) .
C5 C6 1.394(4) .
C6 C7 1.388(4) .
C6 C17 1.514(4) .
C7 C8 1.442(4) .
C8 C9 1.354(5) .
C9 C10 1.433(3) .
C10 C1 1.400(4) 3_677
C11 C16 1.374(4) .
C11 C12 1.381(5) .
C12 C13 1.380(5) .
C13 C14 1.383(5) .
C14 C15 1.369(5) .
C15 C16 1.381(5) .
C17 C18 1.377(4) .
C17 C22 1.379(4) .
C18 C19 1.382(4) .
C19 C20 1.374(5) .
C20 C21 1.366(5) .
C21 C22 1.375(4) .
O2 C23 1.406(6) .
